data_4342859
loop_
_publ_author_name
'Chatterjee, Ipsita'
'Saha Chowdhury, Nabanita'
'Ghosh, Pradip'
'Goswami, Sreebrata'

_publ_section_title
;
 Octacoordinated Dioxo-Molybdenum Complex via Formal Oxidative Addition of
 Molecular Oxygen. Studies of Chemical Reactions Between M(CO)6 (M = Cr,
 Mo) and 2,4-Di-tert-butyl-6-(pyridin-2-ylazo)-phenol.
;
_journal_issue 11
_journal_name_full 'Inorganic chemistry'
_journal_page_first 5257
_journal_page_last 5265
_journal_paper_doi 10.1021/acs.inorgchem.5b00218
_journal_volume 54
_journal_year 2015
_chemical_formula_sum 'C38 H48 Cr N6 O2'
_chemical_formula_weight 672.82
_chemical_name_systematic
;
 ?
;
_space_group_IT_number 15
_symmetry_cell_setting monoclinic
_symmetry_space_group_name_Hall '-C 2yc'
_symmetry_space_group_name_H-M 'C 1 2/c 1'
_atom_sites_solution_hydrogens geom
_atom_sites_solution_primary direct
_atom_sites_solution_secondary difmap
_audit_creation_method SHELXL-97
_cell_angle_alpha 90.00
_cell_angle_beta 113.908(4)
_cell_angle_gamma 90.00
_cell_formula_units_Z 4
_cell_length_a 18.210(3)
_cell_length_b 15.258(2)
_cell_length_c 17.196(3)
_cell_measurement_temperature 293(2)
_cell_measurement_theta_max 23.8
_cell_measurement_theta_min 1.8
_cell_volume 4367.9(12)
_computing_cell_refinement 'Bruker APEX-2'
_computing_data_collection 'Bruker APEX-2'
_computing_data_reduction 'Bruker SHELXTL'
_computing_molecular_graphics ORTEP-III
_computing_publication_material 'WinGX v1.70.01'
_computing_structure_refinement 'SHELXL-97 (Sheldrick, 1997)'
_computing_structure_solution 'SHELXS-97 (Sheldrick, 1990)'
_diffrn_ambient_temperature 293(2)
_diffrn_measured_fraction_theta_full 0.999
_diffrn_measured_fraction_theta_max 0.999
_diffrn_radiation_monochromator graphite
_diffrn_radiation_source 'fine-focus sealed tube'
_diffrn_radiation_type MoK\a
_diffrn_radiation_wavelength 0.71073
_diffrn_reflns_av_R_equivalents 0.0437
_diffrn_reflns_av_sigmaI/netI 0.0273
_diffrn_reflns_limit_h_max 20
_diffrn_reflns_limit_h_min -20
_diffrn_reflns_limit_k_max 17
_diffrn_reflns_limit_k_min -17
_diffrn_reflns_limit_l_max 19
_diffrn_reflns_limit_l_min -18
_diffrn_reflns_number 22665
_diffrn_reflns_theta_full 23.77
_diffrn_reflns_theta_max 23.77
_diffrn_reflns_theta_min 1.81
_exptl_absorpt_coefficient_mu 0.296
_exptl_absorpt_correction_T_max 0.9767
_exptl_absorpt_correction_T_min 0.9542
_exptl_absorpt_correction_type empirical
_exptl_absorpt_process_details SADABS
_exptl_crystal_colour green
_exptl_crystal_density_diffrn 1.023
_exptl_crystal_density_method 'not measured'
_exptl_crystal_description palate
_exptl_crystal_F_000 1432
_exptl_crystal_size_max 0.16
_exptl_crystal_size_mid 0.12
_exptl_crystal_size_min 0.08
_refine_diff_density_max 0.180
_refine_diff_density_min -0.230
_refine_diff_density_rms 0.034
_refine_ls_extinction_method none
_refine_ls_goodness_of_fit_ref 1.057
_refine_ls_hydrogen_treatment noref
_refine_ls_matrix_type full
_refine_ls_number_parameters 213
_refine_ls_number_reflns 3330
_refine_ls_number_restraints 0
_refine_ls_restrained_S_all 1.057
_refine_ls_R_factor_all 0.0461
_refine_ls_R_factor_gt 0.0371
_refine_ls_shift/su_max 0.000
_refine_ls_shift/su_mean 0.000
_refine_ls_structure_factor_coef Fsqd
_refine_ls_weighting_details 'calc w=1/[\s^2^(Fo^2^)+(0.0659P)^2^+0.8228P] where P=(Fo^2^+2Fc^2^)/3'
_refine_ls_weighting_scheme calc
_refine_ls_wR_factor_gt 0.1050
_refine_ls_wR_factor_ref 0.1113
_reflns_number_gt 2749
_reflns_number_total 3330
_reflns_threshold_expression >2sigma(I)
_cod_data_source_file ic5b00218_si_002.cif
_cod_data_source_block 2
_cod_depositor_comments
;
The following automatic conversions were performed:

'_exptl_absorpt_correction_type' value 'EMPIRICAL' changed to
'empirical' according to
/usr/data/users/saulius/crontab/automatic-downloads/rss-feeds/ACS/lib/dictionaries/cif_core.dic
dictionary named 'cif_core.dic' version 2.4.2 from 2011-04-26.

Automatic conversion script
Id: cif_fix_values 3271 2015-04-21 07:52:19Z andrius 

 Adding full bibliography for 4342858--4342860.cif.
;
_cod_original_cell_volume 4367.8(12)
_cod_original_sg_symbol_H-M C2/c
_cod_database_code 4342859

loop_
_symmetry_equiv_pos_as_xyz
'x, y, z'
'-x, y, -z+1/2'
'x+1/2, y+1/2, z'
'-x+1/2, y+1/2, -z+1/2'
'-x, -y, -z'
'x, -y, z-1/2'
'-x+1/2, -y+1/2, -z'
'x+1/2, -y+1/2, z-1/2'

loop_
_atom_site_label
_atom_site_type_symbol
_atom_site_fract_x
_atom_site_fract_y
_atom_site_fract_z
_atom_site_U_iso_or_equiv
_atom_site_adp_type
_atom_site_occupancy
_atom_site_symmetry_multiplicity
_atom_site_calc_flag
_atom_site_refinement_flags
Cr1 Cr 0.0000 0.11100(3) 0.7500 0.04118(18) Uani 1 2 d S
O1 O 0.01660(8) 0.20157(8) 0.67741(9) 0.0464(4) Uani 1 1 d .
N1 N 0.03358(11) 0.01861(10) 0.84431(11) 0.0464(4) Uani 1 1 d .
N3 N 0.11591(10) 0.09927(10) 0.78513(10) 0.0421(4) Uani 1 1 d .
N2 N 0.16084(10) 0.04217(11) 0.84260(11) 0.0521(5) Uani 1 1 d .
C10 C 0.11909(12) 0.27552(12) 0.64570(12) 0.0421(5) Uani 1 1 d .
C6 C 0.14907(11) 0.15076(12) 0.74201(12) 0.0406(5) Uani 1 1 d .
C7 C 0.22898(12) 0.14787(13) 0.75092(13) 0.0457(5) Uani 1 1 d .
H7 H 0.2643 0.1065 0.7862 0.055 Uiso 1 1 calc R
C11 C 0.09145(11) 0.20987(12) 0.68637(12) 0.0404(5) Uani 1 1 d .
C5 C 0.11374(13) 0.00013(13) 0.87632(13) 0.0484(5) Uani 1 1 d .
C8 C 0.25438(12) 0.20661(13) 0.70713(12) 0.0454(5) Uani 1 1 d .
C16 C 0.06314(13) 0.34900(13) 0.59473(13) 0.0509(5) Uani 1 1 d .
C9 C 0.19838(12) 0.27009(13) 0.65719(12) 0.0461(5) Uani 1 1 d .
H9 H 0.2167 0.3117 0.6298 0.055 Uiso 1 1 calc R
C2 C 0.02010(18) -0.08189(16) 0.94428(16) 0.0664(7) Uani 1 1 d .
H2 H -0.0129 -0.1093 0.9664 0.080 Uiso 1 1 calc R
C1 C -0.01156(15) -0.02326(14) 0.87852(15) 0.0576(6) Uani 1 1 d .
H1 H -0.0664 -0.0119 0.8566 0.069 Uiso 1 1 calc R
C4 C 0.14834(16) -0.05860(16) 0.94369(15) 0.0665(7) Uani 1 1 d .
H4 H 0.2032 -0.0697 0.9656 0.080 Uiso 1 1 calc R
C12 C 0.34033(12) 0.20770(16) 0.71193(14) 0.0566(6) Uani 1 1 d .
C19 C 0.02864(16) 0.39635(14) 0.65138(16) 0.0655(7) Uani 1 1 d .
H19A H -0.0065 0.4425 0.6196 0.098 Uiso 1 1 calc R
H19B H 0.0718 0.4207 0.7000 0.098 Uiso 1 1 calc R
H19C H -0.0009 0.3554 0.6700 0.098 Uiso 1 1 calc R
C17 C 0.10773(17) 0.41722(17) 0.56404(18) 0.0802(8) Uani 1 1 d .
H17A H 0.0709 0.4623 0.5325 0.120 Uiso 1 1 calc R
H17B H 0.1296 0.3892 0.5282 0.120 Uiso 1 1 calc R
H17C H 0.1505 0.4427 0.6123 0.120 Uiso 1 1 calc R
C18 C -0.00582(15) 0.31113(16) 0.51656(15) 0.0716(7) Uani 1 1 d .
H18A H -0.0406 0.3577 0.4852 0.107 Uiso 1 1 calc R
H18B H -0.0357 0.2701 0.5346 0.107 Uiso 1 1 calc R
H18C H 0.0157 0.2819 0.4810 0.107 Uiso 1 1 calc R
C3 C 0.10095(18) -0.09976(16) 0.97722(16) 0.0716(7) Uani 1 1 d .
H3 H 0.1232 -0.1393 1.0218 0.086 Uiso 1 1 calc R
C14 C 0.33827(16) 0.1975(2) 0.62330(17) 0.0853(9) Uani 1 1 d .
H14A H 0.3921 0.1976 0.6265 0.128 Uiso 1 1 calc R
H14B H 0.3088 0.2453 0.5882 0.128 Uiso 1 1 calc R
H14C H 0.3126 0.1432 0.5991 0.128 Uiso 1 1 calc R
C13 C 0.39047(15) 0.1330(2) 0.7678(2) 0.0922(10) Uani 1 1 d .
H13A H 0.4438 0.1350 0.7695 0.138 Uiso 1 1 calc R
H13B H 0.3660 0.0778 0.7446 0.138 Uiso 1 1 calc R
H13C H 0.3930 0.1393 0.8244 0.138 Uiso 1 1 calc R
C15 C 0.37998(16) 0.2948(2) 0.7514(2) 0.0968(10) Uani 1 1 d .
H15A H 0.4340 0.2961 0.7550 0.145 Uiso 1 1 calc R
H15B H 0.3808 0.3003 0.8073 0.145 Uiso 1 1 calc R
H15C H 0.3500 0.3425 0.7165 0.145 Uiso 1 1 calc R

loop_
_atom_site_aniso_label
_atom_site_aniso_U_11
_atom_site_aniso_U_22
_atom_site_aniso_U_33
_atom_site_aniso_U_23
_atom_site_aniso_U_13
_atom_site_aniso_U_12
Cr1 0.0416(3) 0.0355(3) 0.0506(3) 0.000 0.0229(2) 0.000
O1 0.0383(8) 0.0434(8) 0.0589(9) 0.0105(6) 0.0210(7) 0.0054(6)
N1 0.0580(11) 0.0369(9) 0.0523(10) -0.0030(8) 0.0306(9) -0.0052(8)
N3 0.0434(10) 0.0369(9) 0.0494(10) 0.0061(7) 0.0225(8) 0.0029(7)
N2 0.0487(11) 0.0504(10) 0.0581(11) 0.0172(9) 0.0225(9) 0.0076(8)
C10 0.0509(13) 0.0367(10) 0.0407(11) 0.0021(9) 0.0205(9) -0.0009(9)
C6 0.0393(11) 0.0388(11) 0.0471(11) 0.0026(9) 0.0211(9) -0.0008(9)
C7 0.0395(11) 0.0476(12) 0.0503(12) 0.0037(9) 0.0187(9) 0.0014(9)
C11 0.0407(12) 0.0365(11) 0.0451(11) 0.0007(8) 0.0187(9) 0.0013(9)
C5 0.0551(14) 0.0408(12) 0.0531(12) 0.0058(10) 0.0258(11) 0.0033(10)
C8 0.0409(11) 0.0525(12) 0.0447(11) -0.0017(9) 0.0192(9) -0.0054(9)
C16 0.0623(14) 0.0408(11) 0.0537(12) 0.0103(10) 0.0277(11) 0.0085(10)
C9 0.0496(13) 0.0463(12) 0.0483(12) 0.0018(9) 0.0260(10) -0.0071(9)
C2 0.093(2) 0.0522(14) 0.0722(16) 0.0057(12) 0.0527(16) -0.0086(13)
C1 0.0677(15) 0.0509(13) 0.0660(14) -0.0040(11) 0.0392(13) -0.0095(11)
C4 0.0732(17) 0.0592(15) 0.0686(16) 0.0192(12) 0.0304(13) 0.0067(12)
C12 0.0404(12) 0.0749(16) 0.0577(13) 0.0001(11) 0.0230(11) -0.0086(11)
C19 0.0870(19) 0.0441(13) 0.0732(16) 0.0042(11) 0.0405(14) 0.0157(12)
C17 0.097(2) 0.0586(15) 0.098(2) 0.0325(14) 0.0530(17) 0.0152(14)
C18 0.0816(18) 0.0667(16) 0.0545(14) 0.0089(12) 0.0152(13) 0.0211(13)
C3 0.104(2) 0.0539(15) 0.0633(16) 0.0153(12) 0.0399(16) 0.0027(14)
C14 0.0647(17) 0.127(3) 0.0769(18) -0.0017(17) 0.0415(15) -0.0015(16)
C13 0.0435(14) 0.131(3) 0.104(2) 0.034(2) 0.0324(15) 0.0150(16)
C15 0.0651(18) 0.116(2) 0.114(2) -0.026(2) 0.0415(17) -0.0407(17)

loop_
_atom_type_symbol
_atom_type_description
_atom_type_scat_dispersion_real
_atom_type_scat_dispersion_imag
_atom_type_scat_source
C C 0.0033 0.0016 'International Tables Vol C Tables 4.2.6.8 and 6.1.1.4'
H H 0.0000 0.0000 'International Tables Vol C Tables 4.2.6.8 and 6.1.1.4'
N N 0.0061 0.0033 'International Tables Vol C Tables 4.2.6.8 and 6.1.1.4'
O O 0.0106 0.0060 'International Tables Vol C Tables 4.2.6.8 and 6.1.1.4'
Cr Cr 0.3209 0.6236 'International Tables Vol C Tables 4.2.6.8 and 6.1.1.4'

loop_
_geom_angle_atom_site_label_1
_geom_angle_atom_site_label_2
_geom_angle_atom_site_label_3
_geom_angle
_geom_angle_site_symmetry_1
_geom_angle_site_symmetry_3
N3 Cr1 N3 169.49(9) 2_556 .
N3 Cr1 O1 80.55(6) 2_556 2_556
N3 Cr1 O1 107.03(6) . 2_556
N3 Cr1 O1 107.03(6) 2_556 .
N3 Cr1 O1 80.55(6) . .
O1 Cr1 O1 90.68(8) 2_556 .
N3 Cr1 N1 75.73(7) 2_556 2_556
N3 Cr1 N1 96.91(7) . 2_556
O1 Cr1 N1 156.06(6) 2_556 2_556
O1 Cr1 N1 93.12(6) . 2_556
N3 Cr1 N1 96.91(7) 2_556 .
N3 Cr1 N1 75.73(7) . .
O1 Cr1 N1 93.12(6) 2_556 .
O1 Cr1 N1 156.06(6) . .
N1 Cr1 N1 92.92(9) 2_556 .
C11 O1 Cr1 114.36(11) . .
C1 N1 C5 117.86(19) . .
C1 N1 Cr1 129.22(16) . .
C5 N1 Cr1 112.91(13) . .
N2 N3 C6 120.31(16) . .
N2 N3 Cr1 123.70(13) . .
C6 N3 Cr1 115.85(12) . .
N3 N2 C5 108.66(16) . .
C9 C10 C11 116.43(18) . .
C9 C10 C16 122.83(17) . .
C11 C10 C16 120.71(18) . .
N3 C6 C7 125.90(17) . .
N3 C6 C11 111.09(16) . .
C7 C6 C11 123.01(18) . .
C8 C7 C6 119.20(18) . .
C8 C7 H7 120.4 . .
C6 C7 H7 120.4 . .
O1 C11 C6 117.76(17) . .
O1 C11 C10 124.47(17) . .
C6 C11 C10 117.75(17) . .
N1 C5 N2 118.83(17) . .
N1 C5 C4 121.1(2) . .
N2 C5 C4 120.1(2) . .
C7 C8 C9 117.48(18) . .
C7 C8 C12 122.93(19) . .
C9 C8 C12 119.57(18) . .
C10 C16 C18 110.18(17) . .
C10 C16 C19 109.26(17) . .
C18 C16 C19 109.45(19) . .
C10 C16 C17 111.76(18) . .
C18 C16 C17 108.2(2) . .
C19 C16 C17 107.91(19) . .
C10 C9 C8 125.67(18) . .
C10 C9 H9 117.2 . .
C8 C9 H9 117.2 . .
C1 C2 C3 119.4(2) . .
C1 C2 H2 120.3 . .
C3 C2 H2 120.3 . .
N1 C1 C2 122.8(2) . .
N1 C1 H1 118.6 . .
C2 C1 H1 118.6 . .
C3 C4 C5 119.6(2) . .
C3 C4 H4 120.2 . .
C5 C4 H4 120.2 . .
C14 C12 C13 108.7(2) . .
C14 C12 C8 109.60(18) . .
C13 C12 C8 111.19(18) . .
C14 C12 C15 110.4(2) . .
C13 C12 C15 108.3(2) . .
C8 C12 C15 108.7(2) . .
C16 C19 H19A 109.5 . .
C16 C19 H19B 109.5 . .
H19A C19 H19B 109.5 . .
C16 C19 H19C 109.5 . .
H19A C19 H19C 109.5 . .
H19B C19 H19C 109.5 . .
C16 C17 H17A 109.5 . .
C16 C17 H17B 109.5 . .
H17A C17 H17B 109.5 . .
C16 C17 H17C 109.5 . .
H17A C17 H17C 109.5 . .
H17B C17 H17C 109.5 . .
C16 C18 H18A 109.5 . .
C16 C18 H18B 109.5 . .
H18A C18 H18B 109.5 . .
C16 C18 H18C 109.5 . .
H18A C18 H18C 109.5 . .
H18B C18 H18C 109.5 . .
C4 C3 C2 119.2(2) . .
C4 C3 H3 120.4 . .
C2 C3 H3 120.4 . .
C12 C14 H14A 109.5 . .
C12 C14 H14B 109.5 . .
H14A C14 H14B 109.5 . .
C12 C14 H14C 109.5 . .
H14A C14 H14C 109.5 . .
H14B C14 H14C 109.5 . .
C12 C13 H13A 109.5 . .
C12 C13 H13B 109.5 . .
H13A C13 H13B 109.5 . .
C12 C13 H13C 109.5 . .
H13A C13 H13C 109.5 . .
H13B C13 H13C 109.5 . .
C12 C15 H15A 109.5 . .
C12 C15 H15B 109.5 . .
H15A C15 H15B 109.5 . .
C12 C15 H15C 109.5 . .
H15A C15 H15C 109.5 . .
H15B C15 H15C 109.5 . .

loop_
_geom_bond_atom_site_label_1
_geom_bond_atom_site_label_2
_geom_bond_distance
_geom_bond_site_symmetry_2
Cr1 N3 1.9541(16) 2_556
Cr1 N3 1.9541(16) .
Cr1 O1 1.9659(13) 2_556
Cr1 O1 1.9659(13) .
Cr1 N1 2.0463(17) 2_556
Cr1 N1 2.0463(17) .
O1 C11 1.314(2) .
N1 C1 1.350(3) .
N1 C5 1.365(3) .
N3 N2 1.323(2) .
N3 C6 1.376(2) .
N2 C5 1.373(3) .
C10 C9 1.378(3) .
C10 C11 1.425(3) .
C10 C16 1.529(3) .
C6 C7 1.401(3) .
C6 C11 1.420(3) .
C7 C8 1.366(3) .
C7 H7 0.9300 .
C5 C4 1.397(3) .
C8 C9 1.416(3) .
C8 C12 1.534(3) .
C16 C18 1.533(3) .
C16 C19 1.537(3) .
C16 C17 1.539(3) .
C9 H9 0.9300 .
C2 C1 1.372(3) .
C2 C3 1.374(4) .
C2 H2 0.9300 .
C1 H1 0.9300 .
C4 C3 1.369(3) .
C4 H4 0.9300 .
C12 C14 1.517(3) .
C12 C13 1.531(3) .
C12 C15 1.533(4) .
C19 H19A 0.9600 .
C19 H19B 0.9600 .
C19 H19C 0.9600 .
C17 H17A 0.9600 .
C17 H17B 0.9600 .
C17 H17C 0.9600 .
C18 H18A 0.9600 .
C18 H18B 0.9600 .
C18 H18C 0.9600 .
C3 H3 0.9300 .
C14 H14A 0.9600 .
C14 H14B 0.9600 .
C14 H14C 0.9600 .
C13 H13A 0.9600 .
C13 H13B 0.9600 .
C13 H13C 0.9600 .
C15 H15A 0.9600 .
C15 H15B 0.9600 .
C15 H15C 0.9600 .
